data_7042732
loop_
_publ_author_name
'Lee, Sangseok'
'Lee, Haeri'
'Jung, Ok-Sang'

_publ_section_title
;
 A sandwich-shaped M3L2 zinc(ii) complex containing
 1,3,5-tris(dimethyl(pyridin-3-yl)silyl)benzene: selective
 photoluminescence recognition of diiodomethane
;
_journal_name_full 'Dalton Trans.'
_journal_paper_doi 10.1039/C7DT01138E
_journal_year 2017
_chemical_formula_sum 'C62 H83 Cl3 N10 O16 Si6 Zn3'
_chemical_formula_weight 1695.38
_space_group_crystal_system monoclinic
_space_group_IT_number 14
_space_group_name_Hall '-P 2yn'
_space_group_name_H-M_alt 'P 1 21/n 1'
_symmetry_space_group_name_Hall '-P 2yn'
_symmetry_space_group_name_H-M 'P 1 21/n 1'
_atom_sites_solution_hydrogens mixed
_audit_creation_method SHELXL-2014/7
_audit_update_record
;
2017-02-27 deposited with the CCDC.
2017-04-05 downloaded from the CCDC.
;
_cell_angle_alpha 90
_cell_angle_beta 92.6230(10)
_cell_angle_gamma 90
_cell_formula_units_Z 4
_cell_length_a 20.8466(3)
_cell_length_b 16.4944(3)
_cell_length_c 23.9629(4)
_cell_measurement_reflns_used 9934
_cell_measurement_temperature 173(2)
_cell_measurement_theta_max 25.35
_cell_measurement_theta_min 2.31
_cell_volume 8231.1(2)
_computing_cell_refinement 'Bruker APEX2'
_computing_data_collection 'Bruker APEX2'
_computing_data_reduction 'Bruker APEX2'
_computing_molecular_graphics 'Bruker SHELXTL'
_computing_publication_material 'Bruker SHELXTL'
_computing_structure_refinement 'SHELXL-2014/7 (Sheldrick, 2014)'
_computing_structure_solution 'SHELXS-97 (Sheldrick, 2008)'
_diffrn_ambient_temperature 173(2)
_diffrn_measured_fraction_theta_full 1.000
_diffrn_measured_fraction_theta_max 1.000
_diffrn_measurement_device_type 'Bruker Breeze CCD'
_diffrn_measurement_method '\f and \w scans'
_diffrn_radiation_type MoK\a
_diffrn_radiation_wavelength 0.71073
_diffrn_reflns_av_R_equivalents 0.0895
_diffrn_reflns_av_unetI/netI 0.0747
_diffrn_reflns_Laue_measured_fraction_full 1.000
_diffrn_reflns_Laue_measured_fraction_max 1.000
_diffrn_reflns_limit_h_max 26
_diffrn_reflns_limit_h_min -26
_diffrn_reflns_limit_k_max 21
_diffrn_reflns_limit_k_min -21
_diffrn_reflns_limit_l_max 30
_diffrn_reflns_limit_l_min -30
_diffrn_reflns_number 141356
_diffrn_reflns_point_group_measured_fraction_full 1.000
_diffrn_reflns_point_group_measured_fraction_max 1.000
_diffrn_reflns_theta_full 25.242
_diffrn_reflns_theta_max 27.000
_diffrn_reflns_theta_min 1.266
_exptl_absorpt_coefficient_mu 1.116
_exptl_absorpt_correction_T_max 0.989
_exptl_absorpt_correction_T_min 0.977
_exptl_absorpt_correction_type multi-scan
_exptl_absorpt_process_details SADABS
_exptl_crystal_colour orange
_exptl_crystal_density_diffrn 1.368
_exptl_crystal_description block
_exptl_crystal_F_000 3512
_exptl_crystal_size_max 0.021
_exptl_crystal_size_mid 0.016
_exptl_crystal_size_min 0.010
_exptl_transmission_factor_max 0.007
_exptl_transmission_factor_min 0.002
_refine_diff_density_max 1.409
_refine_diff_density_min -0.887
_refine_diff_density_rms 0.115
_refine_ls_extinction_method none
_refine_ls_goodness_of_fit_ref 1.000
_refine_ls_hydrogen_treatment constr
_refine_ls_matrix_type full
_refine_ls_number_parameters 955
_refine_ls_number_reflns 17953
_refine_ls_number_restraints 80
_refine_ls_restrained_S_all 1.018
_refine_ls_R_factor_all 0.0811
_refine_ls_R_factor_gt 0.0509
_refine_ls_shift/su_max 0.012
_refine_ls_shift/su_mean 0.001
_refine_ls_structure_factor_coef Fsqd
_refine_ls_weighting_details 'w=1/[\s^2^(Fo^2^)+(0.0950P)^2^] where P=(Fo^2^+2Fc^2^)/3'
_refine_ls_weighting_scheme calc
_refine_ls_wR_factor_gt 0.1513
_refine_ls_wR_factor_ref 0.1631
_reflns_Friedel_coverage 0.000
_reflns_number_gt 11066
_reflns_number_total 17953
_reflns_threshold_expression 'I > 2\s(I)'
_cod_data_source_file c7dt01138e2.cif
_cod_data_source_block Zn
_cod_depositor_comments
;
The following automatic conversions were performed:

'_exptl_absorpt_correction_type' value 'MULTI-SCAN' changed to
'multi-scan' according to
/home/data/users/saulius/crontab/automatic-downloads/rss-feeds/RSC/lib/dictionaries/cif_core.dic
dictionary named 'cif_core.dic' version 2.4.2 from 2011-04-26.

Automatic conversion script
Id: cif_fix_values 4973 2017-02-22 13:04:09Z antanas 
;
_cod_database_code 7042732
_shelx_shelxl_version_number 2014/7
_shelx_space_group_comment
; 
The symmetry employed for this shelxl refinement is uniquely defined 
by the following loop, which should always be used as a source of 
symmetry information in preference to the above space-group names. 
They are only intended as comments. 
;
_shelx_estimated_absorpt_t_min 0.977
_shelx_estimated_absorpt_t_max 0.989

loop_
_space_group_symop_operation_xyz
'x, y, z'
'-x+1/2, y+1/2, -z+1/2'
'-x, -y, -z'
'x-1/2, -y-1/2, z-1/2'

loop_
_atom_site_label
_atom_site_type_symbol
_atom_site_fract_x
_atom_site_fract_y
_atom_site_fract_z
_atom_site_U_iso_or_equiv
_atom_site_adp_type
_atom_site_occupancy
_atom_site_site_symmetry_order
_atom_site_calc_flag
_atom_site_refinement_flags_posn
_atom_site_refinement_flags_adp
_atom_site_refinement_flags_occupancy
_atom_site_disorder_assembly
_atom_site_disorder_group
Zn1 Zn 0.28168(2) 0.23784(3) 0.78738(2) 0.03334(12) Uani 1 1 d . . . . .
Zn2 Zn 0.35184(2) 0.33131(3) 0.89992(2) 0.04451(14) Uani 1 1 d . . . . .
Zn3 Zn 0.35248(2) 0.12490(3) 0.89335(2) 0.03848(13) Uani 1 1 d . . . . .
Si1 Si 0.44882(4) 0.20633(6) 0.60343(4) 0.0321(2) Uani 1 1 d . . . . .
Si2 Si 0.57796(4) 0.38913(6) 0.77512(4) 0.0311(2) Uani 1 1 d . . . . .
Si3 Si 0.58923(4) 0.05230(6) 0.78873(4) 0.0302(2) Uani 1 1 d . . . . .
Si4 Si 0.03761(5) 0.27344(7) 0.88830(4) 0.0427(3) Uani 1 1 d . . . . .
Si5 Si 0.18282(5) 0.40579(7) 1.07399(5) 0.0435(3) Uani 1 1 d . . . . .
Si6 Si 0.15540(4) 0.06335(6) 1.04816(4) 0.0319(2) Uani 1 1 d . . . . .
Cl1 Cl 0.26587(5) 0.23711(6) 0.41754(5) 0.0525(3) Uani 1 1 d . . . . .
Cl2 Cl 0.36536(5) 0.17984(7) 1.07848(4) 0.0541(3) Uani 1 1 d . . . . .
O1 O 0.33352(11) 0.14984(16) 0.81660(10) 0.0418(6) Uani 1 1 d . . . . .
H1 H 0.3517 0.1150 0.7900 0.050 Uiso 1 1 calc R U . . .
O2 O 0.30919(12) 0.33161(16) 0.82778(12) 0.0500(7) Uani 1 1 d . . . . .
H2 H 0.3011 0.3828 0.8107 0.060 Uiso 1 1 calc R U . . .
O3 O 0.33535(12) 0.22591(15) 0.93047(11) 0.0450(7) Uani 1 1 d . . . . .
H3 H 0.3176 0.2234 0.9662 0.054 Uiso 1 1 calc R U . . .
O4 O 0.21916(19) 0.2289(3) 0.45878(19) 0.1035(14) Uani 1 1 d . . . . .
O5 O 0.3199(2) 0.2469(5) 0.4505(2) 0.194(3) Uani 1 1 d . U . . .
O6 O 0.2649(5) 0.3025(3) 0.3858(2) 0.252(5) Uani 1 1 d . U . . .
O7 O 0.2713(2) 0.16771(19) 0.38455(14) 0.0908(12) Uani 1 1 d . . . . .
O8 O 0.3125(2) 0.2188(3) 1.04986(19) 0.1218(17) Uani 1 1 d . . . . .
O9 O 0.3668(2) 0.1011(3) 1.0578(2) 0.1324(17) Uani 1 1 d . . . . .
O10 O 0.3613(3) 0.1835(4) 1.13393(16) 0.159(2) Uani 1 1 d . . . . .
O11 O 0.4213(2) 0.2187(3) 1.0598(2) 0.1286(18) Uani 1 1 d . . . . .
Cl3 Cl 0.1622(2) 0.4485(2) 0.73891(13) 0.0786(15) Uani 0.6 1 d D . P A 1
O12 O 0.1371(4) 0.5199(3) 0.7615(2) 0.0764(19) Uani 0.6 1 d D . P A 1
O13 O 0.2317(3) 0.4538(9) 0.7602(5) 0.222(8) Uani 0.6 1 d D U P A 1
O14 O 0.1588(4) 0.4569(4) 0.68118(16) 0.101(2) Uani 0.6 1 d D . P A 1
O15 O 0.1297(8) 0.3830(6) 0.7579(4) 0.196(6) Uani 0.6 1 d D U P A 1
Cl3' Cl 0.1737(3) 0.4607(3) 0.7599(4) 0.102(3) Uani 0.4 1 d D . P B 2
O12' O 0.1969(8) 0.3866(5) 0.7518(5) 0.115(5) Uani 0.4 1 d D U P B 2
O13' O 0.1042(4) 0.4682(17) 0.7730(9) 0.219(9) Uani 0.4 1 d D U P B 2
O14' O 0.1841(11) 0.4399(13) 0.8185(4) 0.241(9) Uani 0.4 1 d D U P B 2
O15' O 0.2145(7) 0.5216(8) 0.7531(8) 0.177(7) Uani 0.4 1 d D U P B 2
O16 O 0.3487(8) 0.4960(9) 0.8310(7) 0.254(8) Uani 0.5 1 d . U P . .
H16A H 0.3120 0.5031 0.8444 0.305 Uiso 0.5 1 d R U P . .
H16B H 0.3439 0.4661 0.8022 0.305 Uiso 0.5 1 d R U P . .
O17 O 0.2282(7) 0.5323(10) 0.8637(8) 0.276(9) Uani 0.5 1 d . U P . .
H17B H 0.2122 0.5631 0.8389 0.331 Uiso 0.5 1 d R U P . .
H17C H 0.2441 0.5647 0.8957 0.331 Uiso 0.5 1 d R U P . .
N1 N 0.29347(13) 0.23993(18) 0.70408(12) 0.0331(7) Uani 1 1 d . . . . .
N2 N 0.44856(14) 0.3424(2) 0.89680(13) 0.0425(8) Uani 1 1 d . . . . .
N3 N 0.44684(13) 0.09464(19) 0.90002(12) 0.0376(7) Uani 1 1 d . . . . .
N4 N 0.18832(13) 0.20508(18) 0.79345(12) 0.0347(7) Uani 1 1 d . . . . .
N5 N 0.31869(16) 0.4144(2) 0.95356(16) 0.0580(10) Uani 1 1 d . . . . .
N6 N 0.30217(13) 0.04326(18) 0.93677(12) 0.0355(7) Uani 1 1 d . . . . .
N7 N 0.0353(3) 0.0662(4) 0.6185(3) 0.133(2) Uani 1 1 d . . . . .
N8 N 0.5943(2) 0.2202(3) 1.0739(2) 0.0913(16) Uani 1 1 d . . . . .
N9 N 0.6980(3) 0.7670(4) 0.7455(3) 0.135(3) Uani 1 1 d . . . . .
N10 N 0.4268(3) 0.4950(5) 0.6151(3) 0.149(3) Uani 1 1 d D . . . .
C1 C 0.35213(15) 0.2246(2) 0.68463(14) 0.0319(8) Uani 1 1 d . . . . .
H1A H 0.3867 0.2159 0.7112 0.038 Uiso 1 1 calc R U . . .
C2 C 0.36513(16) 0.2209(2) 0.62906(14) 0.0319(8) Uani 1 1 d . . . . .
C3 C 0.31316(17) 0.2316(2) 0.59077(16) 0.0432(10) Uani 1 1 d . . . . .
H3A H 0.3194 0.2287 0.5518 0.052 Uiso 1 1 calc R U . . .
C4 C 0.25289(17) 0.2464(3) 0.60966(16) 0.0467(10) Uani 1 1 d . . . . .
H4A H 0.2173 0.2527 0.5839 0.056 Uiso 1 1 calc R U . . .
C5 C 0.24457(17) 0.2519(2) 0.66628(17) 0.0420(9) Uani 1 1 d . . . . .
H5A H 0.2032 0.2644 0.6790 0.050 Uiso 1 1 calc R U . . .
C6 C 0.4503(2) 0.1090(3) 0.56494(18) 0.0598(12) Uani 1 1 d . . . . .
H6A H 0.4428 0.0642 0.5907 0.072 Uiso 1 1 calc R U . . .
H6B H 0.4165 0.1092 0.5351 0.072 Uiso 1 1 calc R U . . .
H6C H 0.4922 0.1021 0.5487 0.072 Uiso 1 1 calc R U . . .
C7 C 0.46266(18) 0.2916(3) 0.55609(16) 0.0499(11) Uani 1 1 d . . . . .
H7A H 0.4618 0.3426 0.5770 0.060 Uiso 1 1 calc R U . . .
H7B H 0.5046 0.2853 0.5398 0.060 Uiso 1 1 calc R U . . .
H7C H 0.4290 0.2923 0.5262 0.060 Uiso 1 1 calc R U . . .
C8 C 0.47698(16) 0.3654(2) 0.85030(15) 0.0356(8) Uani 1 1 d . . . . .
H8A H 0.4503 0.3805 0.8188 0.043 Uiso 1 1 calc R U . . .
C9 C 0.54340(15) 0.3684(2) 0.84529(14) 0.0314(8) Uani 1 1 d . . . . .
C10 C 0.58049(17) 0.3454(3) 0.89208(15) 0.0433(9) Uani 1 1 d . . . . .
H10A H 0.6260 0.3468 0.8913 0.052 Uiso 1 1 calc R U . . .
C11 C 0.5517(2) 0.3207(3) 0.93982(18) 0.0583(12) Uani 1 1 d . . . . .
H11A H 0.5771 0.3046 0.9718 0.070 Uiso 1 1 calc R U . . .
C12 C 0.4860(2) 0.3196(3) 0.94064(17) 0.0530(11) Uani 1 1 d . . . . .
H12A H 0.4665 0.3019 0.9736 0.064 Uiso 1 1 calc R U . . .
C13 C 0.53275(19) 0.4720(2) 0.73881(17) 0.0488(10) Uani 1 1 d . . . . .
H13A H 0.4874 0.4568 0.7339 0.059 Uiso 1 1 calc R U . . .
H13B H 0.5366 0.5217 0.7611 0.059 Uiso 1 1 calc R U . . .
H13C H 0.5504 0.4814 0.7021 0.059 Uiso 1 1 calc R U . . .
C14 C 0.66415(16) 0.4152(3) 0.78530(16) 0.0469(10) Uani 1 1 d . . . . .
H14A H 0.6869 0.3705 0.8045 0.056 Uiso 1 1 calc R U . . .
H14B H 0.6825 0.4242 0.7489 0.056 Uiso 1 1 calc R U . . .
H14C H 0.6687 0.4645 0.8079 0.056 Uiso 1 1 calc R U . . .
C15 C 0.48099(15) 0.0809(2) 0.85489(14) 0.0332(8) Uani 1 1 d . . . . .
H15A H 0.4583 0.0799 0.8196 0.040 Uiso 1 1 calc R U . . .
C16 C 0.54650(15) 0.0683(2) 0.85554(14) 0.0314(8) Uani 1 1 d . . . . .
C17 C 0.57769(18) 0.0704(3) 0.90821(15) 0.0536(12) Uani 1 1 d . . . . .
H17A H 0.6227 0.0616 0.9119 0.064 Uiso 1 1 calc R U . . .
C18 C 0.5436(2) 0.0853(4) 0.95459(17) 0.0715(16) Uani 1 1 d . . . . .
H18A H 0.5652 0.0884 0.9903 0.086 Uiso 1 1 calc R U . . .
C19 C 0.47836(19) 0.0957(3) 0.94948(16) 0.0565(12) Uani 1 1 d . . . . .
H19A H 0.4551 0.1039 0.9822 0.068 Uiso 1 1 calc R U . . .
C20 C 0.67657(16) 0.0494(3) 0.80487(17) 0.0487(10) Uani 1 1 d . . . . .
H20A H 0.6904 0.1009 0.8220 0.058 Uiso 1 1 calc R U . . .
H20B H 0.6866 0.0049 0.8309 0.058 Uiso 1 1 calc R U . . .
H20C H 0.6991 0.0410 0.7703 0.058 Uiso 1 1 calc R U . . .
C21 C 0.56121(19) -0.0444(2) 0.75620(17) 0.0478(10) Uani 1 1 d . . . . .
H21A H 0.5148 -0.0416 0.7480 0.057 Uiso 1 1 calc R U . . .
H21B H 0.5833 -0.0532 0.7215 0.057 Uiso 1 1 calc R U . . .
H21C H 0.5708 -0.0893 0.7820 0.057 Uiso 1 1 calc R U . . .
C22 C 0.50592(14) 0.2088(2) 0.66645(13) 0.0278(7) Uani 1 1 d . . . . .
C23 C 0.52471(15) 0.2832(2) 0.68857(14) 0.0315(8) Uani 1 1 d . . . . .
H23A H 0.5108 0.3313 0.6698 0.038 Uiso 1 1 calc R U . . .
C24 C 0.56355(15) 0.2900(2) 0.73768(14) 0.0291(7) Uani 1 1 d . . . . .
C25 C 0.58397(15) 0.2188(2) 0.76370(14) 0.0330(8) Uani 1 1 d . . . . .
H25A H 0.6116 0.2224 0.7963 0.040 Uiso 1 1 calc R U . . .
C26 C 0.56577(14) 0.1423(2) 0.74422(14) 0.0296(8) Uani 1 1 d . . . . .
C27 C 0.52602(14) 0.1391(2) 0.69528(13) 0.0300(8) Uani 1 1 d . . . . .
H27A H 0.5124 0.0877 0.6813 0.036 Uiso 1 1 calc R U . . .
C28 C 0.15002(15) 0.2404(2) 0.82909(14) 0.0327(8) Uani 1 1 d . . . . .
H28A H 0.1684 0.2807 0.8533 0.039 Uiso 1 1 calc R U . . .
C29 C 0.08557(16) 0.2231(2) 0.83365(14) 0.0337(8) Uani 1 1 d . . . . .
C30 C 0.06029(18) 0.1646(3) 0.79671(18) 0.0508(11) Uani 1 1 d . . . . .
H30A H 0.0162 0.1504 0.7972 0.061 Uiso 1 1 calc R U . . .
C31 C 0.0992(2) 0.1276(3) 0.75959(19) 0.0598(12) Uani 1 1 d . . . . .
H31A H 0.0819 0.0880 0.7343 0.072 Uiso 1 1 calc R U . . .
C32 C 0.16340(18) 0.1480(2) 0.75911(16) 0.0434(9) Uani 1 1 d . . . . .
H32A H 0.1903 0.1212 0.7340 0.052 Uiso 1 1 calc R U . . .
C33 C -0.04015(19) 0.2210(4) 0.89061(19) 0.087(2) Uani 1 1 d . . . . .
H33A H -0.0329 0.1635 0.8992 0.105 Uiso 1 1 calc R U . . .
H33B H -0.0656 0.2454 0.9196 0.105 Uiso 1 1 calc R U . . .
H33C H -0.0634 0.2260 0.8543 0.105 Uiso 1 1 calc R U . . .
C34 C 0.0294(3) 0.3839(3) 0.8722(2) 0.097(2) Uani 1 1 d . . . . .
H34A H 0.0721 0.4086 0.8716 0.117 Uiso 1 1 calc R U . . .
H34B H 0.0070 0.3908 0.8357 0.117 Uiso 1 1 calc R U . . .
H34C H 0.0048 0.4102 0.9010 0.117 Uiso 1 1 calc R U . . .
C35 C 0.27365(17) 0.3924(2) 0.98848(17) 0.0471(10) Uani 1 1 d . . . . .
H35A H 0.2601 0.3374 0.9878 0.057 Uiso 1 1 calc R U . . .
C36 C 0.24516(18) 0.4444(2) 1.02590(18) 0.0518(11) Uani 1 1 d . . . . .
C37 C 0.2666(2) 0.5239(3) 1.0251(2) 0.0866(19) Uani 1 1 d . . . . .
H37A H 0.2493 0.5624 1.0498 0.104 Uiso 1 1 calc R U . . .
C38 C 0.3126(3) 0.5482(3) 0.9891(3) 0.108(3) Uani 1 1 d . . . . .
H38A H 0.3266 0.6030 0.9886 0.129 Uiso 1 1 calc R U . . .
C39 C 0.3377(3) 0.4924(3) 0.9544(3) 0.096(2) Uani 1 1 d . . . . .
H39A H 0.3697 0.5090 0.9299 0.115 Uiso 1 1 calc R U . . .
C40 C 0.1238(2) 0.4883(2) 1.0832(2) 0.0574(12) Uani 1 1 d . . . . .
H40A H 0.1042 0.5034 1.0467 0.069 Uiso 1 1 calc R U . . .
H40B H 0.0904 0.4696 1.1076 0.069 Uiso 1 1 calc R U . . .
H40C H 0.1457 0.5355 1.1000 0.069 Uiso 1 1 calc R U . . .
C41 C 0.2221(2) 0.3740(3) 1.14174(18) 0.0639(13) Uani 1 1 d . . . . .
H41A H 0.2529 0.3304 1.1353 0.077 Uiso 1 1 calc R U . . .
H41B H 0.2447 0.4203 1.1590 0.077 Uiso 1 1 calc R U . . .
H41C H 0.1894 0.3544 1.1666 0.077 Uiso 1 1 calc R U . . .
C42 C 0.25301(15) 0.0701(2) 0.96693(14) 0.0329(8) Uani 1 1 d . . . . .
H42A H 0.2393 0.1246 0.9617 0.039 Uiso 1 1 calc R U . . .
C43 C 0.22147(15) 0.0231(2) 1.00497(14) 0.0310(8) Uani 1 1 d . . . . .
C44 C 0.24368(17) -0.0566(2) 1.01118(16) 0.0403(9) Uani 1 1 d . . . . .
H44A H 0.2239 -0.0920 1.0365 0.048 Uiso 1 1 calc R U . . .
C45 C 0.29410(17) -0.0843(2) 0.98089(16) 0.0426(9) Uani 1 1 d . . . . .
H45A H 0.3094 -0.1382 0.9856 0.051 Uiso 1 1 calc R U . . .
C46 C 0.32166(17) -0.0336(2) 0.94426(16) 0.0413(9) Uani 1 1 d . . . . .
H46A H 0.3559 -0.0532 0.9232 0.050 Uiso 1 1 calc R U . . .
C47 C 0.1836(2) 0.0644(3) 1.12300(16) 0.0563(12) Uani 1 1 d . . . . .
H47A H 0.2210 0.1002 1.1278 0.068 Uiso 1 1 calc R U . . .
H47B H 0.1491 0.0842 1.1458 0.068 Uiso 1 1 calc R U . . .
H47C H 0.1957 0.0093 1.1347 0.068 Uiso 1 1 calc R U . . .
C48 C 0.08496(18) -0.0036(3) 1.0376(2) 0.0569(12) Uani 1 1 d . . . . .
H48A H 0.0708 -0.0034 0.9981 0.068 Uiso 1 1 calc R U . . .
H48B H 0.0966 -0.0589 1.0491 0.068 Uiso 1 1 calc R U . . .
H48C H 0.0501 0.0160 1.0602 0.068 Uiso 1 1 calc R U . . .
C49 C 0.08666(15) 0.2611(2) 0.95515(14) 0.0308(8) Uani 1 1 d . . . . .
C50 C 0.10985(15) 0.3262(2) 0.98757(15) 0.0336(8) Uani 1 1 d . . . . .
H50A H 0.1003 0.3798 0.9752 0.040 Uiso 1 1 calc R U . . .
C51 C 0.14637(16) 0.3159(2) 1.03718(15) 0.0346(8) Uani 1 1 d . . . . .
C52 C 0.15825(15) 0.2369(2) 1.05497(14) 0.0313(8) Uani 1 1 d . . . . .
H52A H 0.1817 0.2286 1.0894 0.038 Uiso 1 1 calc R U . . .
C53 C 0.13705(14) 0.1689(2) 1.02417(13) 0.0264(7) Uani 1 1 d . . . . .
C54 C 0.10209(14) 0.1829(2) 0.97441(13) 0.0280(7) Uani 1 1 d . . . . .
H54A H 0.0881 0.1377 0.9525 0.034 Uiso 1 1 calc R U . . .
C55 C -0.0200(4) 0.0761(4) 0.6079(3) 0.106(2) Uani 1 1 d . . . . .
C56 C -0.0869(3) 0.0867(4) 0.6011(3) 0.117(2) Uani 1 1 d . . . . .
H56A H -0.1074 0.0341 0.5934 0.140 Uiso 1 1 calc R U . . .
H56B H -0.0966 0.1236 0.5698 0.140 Uiso 1 1 calc R U . . .
H56C H -0.1033 0.1096 0.6354 0.140 Uiso 1 1 calc R U . . .
C57 C 0.5665(2) 0.2114(3) 1.1129(2) 0.0690(14) Uani 1 1 d . . . . .
C58 C 0.5335(3) 0.2016(5) 1.1633(3) 0.126(3) Uani 1 1 d . . . . .
H58A H 0.5631 0.1802 1.1926 0.151 Uiso 1 1 calc R U . . .
H58B H 0.4977 0.1637 1.1569 0.151 Uiso 1 1 calc R U . . .
H58C H 0.5168 0.2542 1.1750 0.151 Uiso 1 1 calc R U . . .
C59 C 0.6520(4) 0.7173(4) 0.7529(2) 0.121(3) Uani 1 1 d D . . . .
C60 C 0.5987(3) 0.6702(4) 0.7650(3) 0.108(2) Uani 1 1 d D . . . .
H60A H 0.6042 0.6489 0.8031 0.129 Uiso 1 1 calc R U . . .
H60B H 0.5948 0.6249 0.7385 0.129 Uiso 1 1 calc R U . . .
H60C H 0.5599 0.7036 0.7618 0.129 Uiso 1 1 calc R U . . .
C61 C 0.3814(3) 0.4775(4) 0.6341(3) 0.103(2) Uani 1 1 d D . . . .
C62 C 0.3272(3) 0.4525(4) 0.6622(4) 0.160(4) Uani 1 1 d D . . . .
H62A H 0.3410 0.4219 0.6957 0.192 Uiso 1 1 calc R U . . .
H62B H 0.3003 0.4179 0.6375 0.192 Uiso 1 1 calc R U . . .
H62C H 0.3026 0.5002 0.6730 0.192 Uiso 1 1 calc R U . . .

loop_
_atom_site_aniso_label
_atom_site_aniso_U_11
_atom_site_aniso_U_22
_atom_site_aniso_U_33
_atom_site_aniso_U_23
_atom_site_aniso_U_13
_atom_site_aniso_U_12
Zn1 0.0239(2) 0.0458(3) 0.0309(2) 0.00167(19) 0.00754(17) 0.00164(18)
Zn2 0.0334(2) 0.0523(3) 0.0495(3) -0.0175(2) 0.0197(2) -0.0104(2)
Zn3 0.0313(2) 0.0506(3) 0.0345(2) 0.0059(2) 0.01178(18) 0.01051(19)
Si1 0.0262(5) 0.0461(6) 0.0242(5) -0.0027(4) 0.0023(4) 0.0032(4)
Si2 0.0263(5) 0.0340(5) 0.0333(5) -0.0015(4) 0.0032(4) -0.0015(4)
Si3 0.0252(4) 0.0349(5) 0.0305(5) -0.0016(4) 0.0028(4) 0.0072(4)
Si4 0.0262(5) 0.0690(8) 0.0336(6) 0.0164(5) 0.0072(4) 0.0164(5)
Si5 0.0383(6) 0.0417(6) 0.0519(7) -0.0173(5) 0.0192(5) -0.0060(5)
Si6 0.0271(5) 0.0350(6) 0.0340(5) 0.0100(4) 0.0069(4) 0.0044(4)
Cl1 0.0626(7) 0.0401(6) 0.0545(7) -0.0091(5) 0.0008(5) -0.0085(5)
Cl2 0.0432(6) 0.0695(8) 0.0496(6) -0.0087(5) 0.0028(5) -0.0001(5)
O1 0.0478(15) 0.0470(16) 0.0310(13) -0.0038(12) 0.0046(11) 0.0170(12)
O2 0.0531(16) 0.0415(16) 0.0556(18) -0.0030(13) 0.0058(13) 0.0021(13)
O3 0.0492(16) 0.0519(17) 0.0354(15) -0.0045(12) 0.0185(12) 0.0000(13)
O4 0.088(3) 0.112(3) 0.113(3) -0.031(3) 0.041(3) -0.002(2)
O5 0.067(3) 0.411(10) 0.105(4) -0.076(5) 0.002(3) -0.049(4)
O6 0.619(14) 0.065(3) 0.076(3) 0.019(3) 0.068(6) 0.093(6)
O7 0.178(4) 0.0389(19) 0.058(2) -0.0104(16) 0.029(2) -0.001(2)
O8 0.100(3) 0.174(5) 0.091(3) -0.006(3) -0.004(3) 0.066(3)
O9 0.133(4) 0.082(3) 0.183(5) -0.038(3) 0.015(3) 0.007(3)
O10 0.188(5) 0.252(7) 0.040(2) 0.000(3) 0.029(3) 0.005(5)
O11 0.102(3) 0.158(5) 0.130(4) -0.020(3) 0.044(3) -0.041(3)
Cl3 0.108(4) 0.074(2) 0.0567(16) 0.0258(14) 0.0340(18) 0.032(2)
O12 0.106(5) 0.057(4) 0.068(4) 0.022(3) 0.027(4) 0.032(4)
O13 0.161(10) 0.273(16) 0.239(13) 0.162(13) 0.091(9) 0.137(11)
O14 0.188(7) 0.071(4) 0.048(3) 0.032(3) 0.044(4) 0.025(4)
O15 0.392(18) 0.072(6) 0.129(8) 0.035(5) 0.078(11) -0.041(9)
Cl3' 0.064(3) 0.056(3) 0.185(8) 0.047(4) 0.004(5) -0.002(2)
O12' 0.188(13) 0.043(6) 0.114(9) 0.037(6) 0.020(9) 0.060(8)
O13' 0.115(12) 0.29(2) 0.25(2) 0.024(18) 0.003(13) 0.064(14)
O14' 0.277(19) 0.184(16) 0.262(19) 0.064(17) -0.007(17) 0.012(15)
O15' 0.138(12) 0.114(11) 0.276(18) 0.043(12) -0.014(12) -0.074(9)
O16 0.317(17) 0.208(14) 0.237(15) 0.087(12) 0.019(13) -0.060(13)
O17 0.227(13) 0.201(13) 0.383(19) -0.086(13) -0.180(14) 0.067(11)
N1 0.0269(15) 0.0424(18) 0.0302(16) 0.0054(14) 0.0043(12) 0.0016(13)
N2 0.0350(16) 0.050(2) 0.0440(19) -0.0144(16) 0.0142(15) -0.0081(15)
N3 0.0334(16) 0.0506(19) 0.0292(16) 0.0051(14) 0.0037(13) 0.0112(14)
N4 0.0293(15) 0.0410(18) 0.0344(17) 0.0048(14) 0.0088(13) -0.0014(13)
N5 0.049(2) 0.052(2) 0.076(3) -0.0301(19) 0.0361(18) -0.0207(17)
N6 0.0283(15) 0.0418(18) 0.0369(17) 0.0014(14) 0.0057(13) 0.0069(13)
N7 0.124(5) 0.107(5) 0.172(6) -0.006(4) 0.057(5) 0.016(4)
N8 0.051(3) 0.143(5) 0.080(3) -0.008(3) 0.005(2) 0.016(3)
N9 0.119(5) 0.144(6) 0.145(6) 0.026(4) 0.026(4) -0.065(4)
N10 0.163(7) 0.175(7) 0.112(5) 0.002(5) 0.029(5) -0.034(6)
C1 0.0217(16) 0.045(2) 0.0288(19) 0.0032(16) -0.0009(14) 0.0003(15)
C2 0.0266(17) 0.038(2) 0.0307(19) 0.0039(16) 0.0025(14) -0.0008(15)
C3 0.036(2) 0.064(3) 0.030(2) 0.0097(19) 0.0013(16) 0.0003(19)
C4 0.0251(18) 0.076(3) 0.038(2) 0.016(2) -0.0056(16) 0.0016(18)
C5 0.0224(17) 0.056(3) 0.047(2) 0.015(2) 0.0026(16) 0.0021(17)
C6 0.054(3) 0.067(3) 0.057(3) -0.026(2) -0.010(2) 0.013(2)
C7 0.033(2) 0.082(3) 0.035(2) 0.012(2) 0.0029(17) -0.003(2)
C8 0.0328(18) 0.035(2) 0.040(2) -0.0071(17) 0.0086(16) -0.0031(16)
C9 0.0275(17) 0.0289(19) 0.038(2) -0.0064(16) 0.0062(15) -0.0023(14)
C10 0.0318(19) 0.059(3) 0.039(2) 0.003(2) 0.0034(16) -0.0064(18)
C11 0.048(2) 0.087(4) 0.040(2) 0.006(2) 0.0031(19) -0.009(2)
C12 0.051(2) 0.071(3) 0.038(2) -0.005(2) 0.017(2) -0.017(2)
C13 0.057(2) 0.040(2) 0.049(2) 0.000(2) -0.001(2) 0.0044(19)
C14 0.0327(19) 0.063(3) 0.045(2) -0.003(2) 0.0083(17) -0.0124(19)
C15 0.0302(18) 0.041(2) 0.0283(18) 0.0015(16) 0.0035(14) 0.0062(15)
C16 0.0296(17) 0.034(2) 0.0305(19) 0.0012(16) -0.0009(14) 0.0055(15)
C17 0.034(2) 0.094(4) 0.032(2) -0.002(2) -0.0029(17) 0.016(2)
C18 0.052(3) 0.130(5) 0.032(2) -0.003(3) -0.0077(19) 0.025(3)
C19 0.047(2) 0.088(3) 0.035(2) 0.000(2) 0.0087(18) 0.025(2)
C20 0.0295(19) 0.067(3) 0.050(2) 0.010(2) 0.0054(17) 0.0161(19)
C21 0.057(2) 0.040(2) 0.047(2) -0.0021(19) 0.0015(19) 0.0052(19)
C22 0.0203(16) 0.041(2) 0.0225(17) -0.0009(15) 0.0031(13) 0.0027(14)
C23 0.0270(17) 0.039(2) 0.0285(19) 0.0031(16) 0.0040(14) 0.0026(15)
C24 0.0254(16) 0.0320(19) 0.0300(18) 0.0018(15) 0.0034(14) -0.0003(14)
C25 0.0253(17) 0.047(2) 0.0271(18) -0.0047(16) -0.0002(14) 0.0020(15)
C26 0.0230(16) 0.037(2) 0.0288(18) -0.0026(16) 0.0057(14) 0.0056(14)
C27 0.0232(16) 0.036(2) 0.0310(18) -0.0065(16) 0.0055(14) 0.0026(14)
C28 0.0255(17) 0.044(2) 0.0291(19) 0.0063(16) 0.0046(14) -0.0018(15)
C29 0.0282(18) 0.043(2) 0.0304(19) 0.0127(16) 0.0036(15) 0.0002(15)
C30 0.033(2) 0.065(3) 0.055(3) 0.006(2) 0.0063(19) -0.014(2)
C31 0.056(3) 0.062(3) 0.062(3) -0.016(2) 0.010(2) -0.019(2)
C32 0.042(2) 0.044(2) 0.045(2) -0.0039(19) 0.0126(18) -0.0088(18)
C33 0.024(2) 0.196(7) 0.042(3) 0.008(3) 0.0036(19) -0.012(3)
C34 0.136(5) 0.096(4) 0.060(3) 0.029(3) 0.007(3) 0.075(4)
C35 0.041(2) 0.043(2) 0.059(3) -0.021(2) 0.0221(19) -0.0144(18)
C36 0.047(2) 0.043(2) 0.068(3) -0.025(2) 0.026(2) -0.0140(19)
C37 0.086(4) 0.058(3) 0.121(5) -0.048(3) 0.063(3) -0.032(3)
C38 0.120(5) 0.060(4) 0.151(6) -0.054(4) 0.090(4) -0.052(3)
C39 0.092(4) 0.070(4) 0.133(5) -0.049(4) 0.078(4) -0.044(3)
C40 0.058(3) 0.043(3) 0.073(3) -0.018(2) 0.032(2) -0.004(2)
C41 0.055(3) 0.078(3) 0.059(3) -0.025(3) 0.003(2) -0.013(2)
C42 0.0341(18) 0.0314(19) 0.0336(19) 0.0042(16) 0.0052(15) 0.0062(15)
C43 0.0239(16) 0.033(2) 0.0360(19) 0.0045(16) 0.0038(14) 0.0003(14)
C44 0.041(2) 0.031(2) 0.049(2) 0.0070(18) 0.0027(17) 0.0034(16)
C45 0.046(2) 0.028(2) 0.054(2) -0.0021(18) 0.0025(19) 0.0075(17)
C46 0.0347(19) 0.045(2) 0.044(2) -0.0089(19) 0.0033(17) 0.0092(17)
C47 0.059(3) 0.074(3) 0.036(2) 0.015(2) 0.0064(19) 0.022(2)
C48 0.042(2) 0.049(3) 0.082(3) 0.014(2) 0.015(2) -0.0033(19)
C49 0.0238(16) 0.039(2) 0.0306(19) 0.0093(16) 0.0081(14) 0.0060(15)
C50 0.0267(17) 0.034(2) 0.041(2) 0.0068(17) 0.0131(16) 0.0054(15)
C51 0.0283(18) 0.035(2) 0.041(2) -0.0052(17) 0.0165(16) -0.0011(15)
C52 0.0228(16) 0.043(2) 0.0282(18) -0.0011(16) 0.0047(14) 0.0015(15)
C53 0.0198(15) 0.0345(19) 0.0254(17) 0.0043(15) 0.0058(13) 0.0012(14)
C54 0.0213(15) 0.0338(19) 0.0292(18) 0.0000(15) 0.0060(13) 0.0012(14)
C55 0.122(6) 0.067(4) 0.134(6) 0.016(4) 0.058(5) 0.012(4)
C56 0.128(6) 0.091(5) 0.131(6) 0.018(4) 0.013(5) 0.034(4)
C57 0.039(2) 0.094(4) 0.074(4) -0.007(3) 0.002(2) 0.005(2)
C58 0.089(5) 0.195(8) 0.096(5) 0.007(5) 0.033(4) -0.009(5)
C59 0.188(9) 0.125(7) 0.048(4) -0.021(4) -0.038(5) 0.044(6)
C60 0.130(6) 0.100(5) 0.089(5) -0.004(4) -0.034(4) -0.031(4)
C61 0.146(7) 0.083(5) 0.077(5) 0.001(4) -0.009(4) 0.000(5)
C62 0.154(7) 0.091(5) 0.245(10) -0.067(6) 0.105(7) -0.069(5)

loop_
_atom_type_symbol
_atom_type_description
_atom_type_scat_dispersion_real
_atom_type_scat_dispersion_imag
_atom_type_scat_source
C C 0.0033 0.0016 'International Tables Vol C Tables 4.2.6.8 and 6.1.1.4'
H H 0.0000 0.0000 'International Tables Vol C Tables 4.2.6.8 and 6.1.1.4'
N N 0.0061 0.0033 'International Tables Vol C Tables 4.2.6.8 and 6.1.1.4'
O O 0.0106 0.0060 'International Tables Vol C Tables 4.2.6.8 and 6.1.1.4'
Si Si 0.0817 0.0704 'International Tables Vol C Tables 4.2.6.8 and 6.1.1.4'
Cl Cl 0.1484 0.1585 'International Tables Vol C Tables 4.2.6.8 and 6.1.1.4'
Zn Zn 0.2839 1.4301 'International Tables Vol C Tables 4.2.6.8 and 6.1.1.4'

loop_
_geom_angle_atom_site_label_1
_geom_angle_atom_site_label_2
_geom_angle_atom_site_label_3
_geom_angle
O2 Zn1 O1 106.12(12)
O2 Zn1 N1 116.21(12)
O1 Zn1 N1 106.31(11)
O2 Zn1 N4 116.62(12)
O1 Zn1 N4 107.30(12)
N1 Zn1 N4 103.60(12)
O2 Zn2 O3 105.27(12)
O2 Zn2 N5 114.56(14)
O3 Zn2 N5 107.38(13)
O2 Zn2 N2 112.90(12)
O3 Zn2 N2 106.89(13)
N5 Zn2 N2 109.34(13)
O1 Zn3 O3 102.92(11)
O1 Zn3 N6 123.34(12)
O3 Zn3 N6 103.09(11)
O1 Zn3 N3 106.63(11)
O3 Zn3 N3 112.04(12)
N6 Zn3 N3 108.62(12)
C7 Si1 C6 110.4(2)
C7 Si1 C22 111.57(17)
C6 Si1 C22 113.24(18)
C7 Si1 C2 106.06(17)
C6 Si1 C2 107.94(18)
C22 Si1 C2 107.22(15)
C14 Si2 C13 111.09(19)
C14 Si2 C24 113.37(17)
C13 Si2 C24 110.50(17)
C14 Si2 C9 109.36(16)
C13 Si2 C9 110.15(17)
C24 Si2 C9 102.00(15)
C20 Si3 C21 110.76(19)
C20 Si3 C26 111.59(17)
C21 Si3 C26 111.80(17)
C20 Si3 C16 109.00(17)
C21 Si3 C16 108.93(17)
C26 Si3 C16 104.51(14)
C33 Si4 C34 113.1(3)
C33 Si4 C49 111.73(19)
C34 Si4 C49 108.9(2)
C33 Si4 C29 108.1(2)
C34 Si4 C29 109.5(2)
C49 Si4 C29 105.14(15)
C40 Si5 C41 111.8(2)
C40 Si5 C51 112.38(18)
C41 Si5 C51 110.0(2)
C40 Si5 C36 107.7(2)
C41 Si5 C36 109.9(2)
C51 Si5 C36 104.85(16)
C48 Si6 C47 110.6(2)
C48 Si6 C53 111.43(17)
C47 Si6 C53 109.82(18)
C48 Si6 C43 108.16(18)
C47 Si6 C43 109.02(17)
C53 Si6 C43 107.73(14)
O6 Cl1 O5 103.2(5)
O6 Cl1 O7 110.0(3)
O5 Cl1 O7 109.9(4)
O6 Cl1 O4 119.0(4)
O5 Cl1 O4 100.6(3)
O7 Cl1 O4 113.0(2)
O10 Cl2 O9 113.6(4)
O10 Cl2 O11 112.5(3)
O9 Cl2 O11 106.1(3)
O10 Cl2 O8 112.1(3)
O9 Cl2 O8 106.2(3)
O11 Cl2 O8 105.8(3)
Zn3 O1 Zn1 127.02(13)
Zn3 O1 H1 116.5
Zn1 O1 H1 116.5
Zn1 O2 Zn2 125.25(15)
Zn1 O2 H2 117.4
Zn2 O2 H2 117.4
Zn2 O3 Zn3 124.40(13)
Zn2 O3 H3 117.8
Zn3 O3 H3 117.8
O15 Cl3 O14 113.9(6)
O15 Cl3 O12 109.6(6)
O14 Cl3 O12 107.3(4)
O15 Cl3 O13 114.5(8)
O14 Cl3 O13 109.6(6)
O12 Cl3 O13 100.9(7)
O15' Cl3' O12' 115.9(12)
O15' Cl3' O14' 103.2(13)
O12' Cl3' O14' 83.4(11)
O15' Cl3' O13' 126.3(13)
O12' Cl3' O13' 117.8(13)
O14' Cl3' O13' 85.4(13)
H16A O16 H16B 108.2
H17B O17 H17C 109.5
C5 N1 C1 117.7(3)
C5 N1 Zn1 122.9(2)
C1 N1 Zn1 119.3(2)
C12 N2 C8 118.0(3)
C12 N2 Zn2 119.5(3)
C8 N2 Zn2 122.3(3)
C19 N3 C15 117.6(3)
C19 N3 Zn3 120.3(2)
C15 N3 Zn3 121.8(2)
C28 N4 C32 118.4(3)
C28 N4 Zn1 122.3(2)
C32 N4 Zn1 119.3(2)
C35 N5 C39 117.8(3)
C35 N5 Zn2 118.9(3)
C39 N5 Zn2 123.2(3)
C46 N6 C42 118.0(3)
C46 N6 Zn3 122.5(2)
C42 N6 Zn3 118.6(2)
N1 C1 C2 124.4(3)
N1 C1 H1A 117.8
C2 C1 H1A 117.8
C1 C2 C3 116.7(3)
C1 C2 Si1 123.1(3)
C3 C2 Si1 120.1(3)
C4 C3 C2 119.9(3)
C4 C3 H3A 120.1
C2 C3 H3A 120.1
C3 C4 C5 119.6(3)
C3 C4 H4A 120.2
C5 C4 H4A 120.2
N1 C5 C4 121.8(3)
N1 C5 H5A 119.1
C4 C5 H5A 119.1
Si1 C6 H6A 109.5
Si1 C6 H6B 109.5
H6A C6 H6B 109.5
Si1 C6 H6C 109.5
H6A C6 H6C 109.5
H6B C6 H6C 109.5
Si1 C7 H7A 109.5
Si1 C7 H7B 109.5
H7A C7 H7B 109.5
Si1 C7 H7C 109.5
H7A C7 H7C 109.5
H7B C7 H7C 109.5
N2 C8 C9 124.0(3)
N2 C8 H8A 118.0
C9 C8 H8A 118.0
C10 C9 C8 116.1(3)
C10 C9 Si2 123.2(3)
C8 C9 Si2 120.2(3)
C11 C10 C9 120.3(3)
C11 C10 H10A 119.8
C9 C10 H10A 119.8
C12 C11 C10 119.3(4)
C12 C11 H11A 120.3
C10 C11 H11A 120.3
N2 C12 C11 122.3(4)
N2 C12 H12A 118.9
C11 C12 H12A 118.9
Si2 C13 H13A 109.5
Si2 C13 H13B 109.5
H13A C13 H13B 109.5
Si2 C13 H13C 109.5
H13A C13 H13C 109.5
H13B C13 H13C 109.5
Si2 C14 H14A 109.5
Si2 C14 H14B 109.5
H14A C14 H14B 109.5
Si2 C14 H14C 109.5
H14A C14 H14C 109.5
H14B C14 H14C 109.5
N3 C15 C16 125.3(3)
N3 C15 H15A 117.4
C16 C15 H15A 117.4
C15 C16 C17 115.3(3)
C15 C16 Si3 121.1(2)
C17 C16 Si3 123.6(3)
C18 C17 C16 120.2(4)
C18 C17 H17A 119.9
C16 C17 H17A 119.9
C17 C18 C19 120.0(4)
C17 C18 H18A 120.0
C19 C18 H18A 120.0
N3 C19 C18 121.7(4)
N3 C19 H19A 119.1
C18 C19 H19A 119.1
Si3 C20 H20A 109.5
Si3 C20 H20B 109.5
H20A C20 H20B 109.5
Si3 C20 H20C 109.5
H20A C20 H20C 109.5
H20B C20 H20C 109.5
Si3 C21 H21A 109.5
Si3 C21 H21B 109.5
H21A C21 H21B 109.5
Si3 C21 H21C 109.5
H21A C21 H21C 109.5
H21B C21 H21C 109.5
C23 C22 C27 117.8(3)
C23 C22 Si1 118.9(3)
C27 C22 Si1 123.0(3)
C22 C23 C24 122.3(3)
C22 C23 H23A 118.9
C24 C23 H23A 118.9
C25 C24 C23 117.6(3)
C25 C24 Si2 118.8(3)
C23 C24 Si2 122.9(3)
C24 C25 C26 122.9(3)
C24 C25 H25A 118.5
C26 C25 H25A 118.5
C25 C26 C27 117.1(3)
C25 C26 Si3 117.8(2)
C27 C26 Si3 124.9(3)
C22 C27 C26 122.3(3)
C22 C27 H27A 118.9
C26 C27 H27A 118.9
N4 C28 C29 125.0(3)
N4 C28 H28A 117.5
C29 C28 H28A 117.5
C28 C29 C30 115.6(3)
C28 C29 Si4 121.0(3)
C30 C29 Si4 123.4(3)
C31 C30 C29 120.1(4)
C31 C30 H30A 120.0
C29 C30 H30A 120.0
C30 C31 C32 119.9(4)
C30 C31 H31A 120.1
C32 C31 H31A 120.1
N4 C32 C31 121.0(4)
N4 C32 H32A 119.5
C31 C32 H32A 119.5
Si4 C33 H33A 109.5
Si4 C33 H33B 109.5
H33A C33 H33B 109.5
Si4 C33 H33C 109.5
H33A C33 H33C 109.5
H33B C33 H33C 109.5
Si4 C34 H34A 109.5
Si4 C34 H34B 109.5
H34A C34 H34B 109.5
Si4 C34 H34C 109.5
H34A C34 H34C 109.5
H34B C34 H34C 109.5
N5 C35 C36 124.5(4)
N5 C35 H35A 117.7
C36 C35 H35A 117.7
C37 C36 C35 115.3(4)
C37 C36 Si5 124.0(3)
C35 C36 Si5 120.7(3)
C38 C37 C36 121.2(4)
C38 C37 H37A 119.4
C36 C37 H37A 119.4
C39 C38 C37 118.9(5)
C39 C38 H38A 120.6
C37 C38 H38A 120.6
N5 C39 C38 122.3(4)
N5 C39 H39A 118.9
C38 C39 H39A 118.9
Si5 C40 H40A 109.5
Si5 C40 H40B 109.5
H40A C40 H40B 109.5
Si5 C40 H40C 109.5
H40A C40 H40C 109.5
H40B C40 H40C 109.5
Si5 C41 H41A 109.5
Si5 C41 H41B 109.5
H41A C41 H41B 109.5
Si5 C41 H41C 109.5
H41A C41 H41C 109.5
H41B C41 H41C 109.5
N6 C42 C43 124.1(3)
N6 C42 H42A 117.9
C43 C42 H42A 117.9
C42 C43 C44 115.5(3)
C42 C43 Si6 123.1(3)
C44 C43 Si6 121.3(3)
C45 C44 C43 120.7(3)
C45 C44 H44A 119.7
C43 C44 H44A 119.7
C46 C45 C44 119.4(3)
C46 C45 H45A 120.3
C44 C45 H45A 120.3
N6 C46 C45 122.3(3)
N6 C46 H46A 118.9
C45 C46 H46A 118.9
Si6 C47 H47A 109.5
Si6 C47 H47B 109.5
H47A C47 H47B 109.5
Si6 C47 H47C 109.5
H47A C47 H47C 109.5
H47B C47 H47C 109.5
Si6 C48 H48A 109.5
Si6 C48 H48B 109.5
H48A C48 H48B 109.5
Si6 C48 H48C 109.5
H48A C48 H48C 109.5
H48B C48 H48C 109.5
C50 C49 C54 117.1(3)
C50 C49 Si4 123.5(3)
C54 C49 Si4 119.4(3)
C51 C50 C49 122.8(3)
C51 C50 H50A 118.6
C49 C50 H50A 118.6
C52 C51 C50 117.4(3)
C52 C51 Si5 122.4(3)
C50 C51 Si5 120.0(3)
C51 C52 C53 122.7(3)
C51 C52 H52A 118.6
C53 C52 H52A 118.6
C54 C53 C52 117.4(3)
C54 C53 Si6 120.7(3)
C52 C53 Si6 121.9(2)
C53 C54 C49 122.6(3)
C53 C54 H54A 118.7
C49 C54 H54A 118.7
N7 C55 C56 174.0(8)
C55 C56 H56A 109.5
C55 C56 H56B 109.5
H56A C56 H56B 109.5
C55 C56 H56C 109.5
H56A C56 H56C 109.5
H56B C56 H56C 109.5
N8 C57 C58 177.9(6)
C57 C58 H58A 109.5
C57 C58 H58B 109.5
H58A C58 H58B 109.5
C57 C58 H58C 109.5
H58A C58 H58C 109.5
H58B C58 H58C 109.5
N9 C59 C60 173.1(8)
C59 C60 H60A 109.5
C59 C60 H60B 109.5
H60A C60 H60B 109.5
C59 C60 H60C 109.5
H60A C60 H60C 109.5
H60B C60 H60C 109.5
N10 C61 C62 174.8(9)
C61 C62 H62A 109.5
C61 C62 H62B 109.5
H62A C62 H62B 109.5
C61 C62 H62C 109.5
H62A C62 H62C 109.5
H62B C62 H62C 109.5

loop_
_geom_bond_atom_site_label_1
_geom_bond_atom_site_label_2
_geom_bond_distance
Zn1 O2 1.899(3)
Zn1 O1 1.922(2)
Zn1 N1 2.023(3)
Zn1 N4 2.032(3)
Zn2 O2 1.907(3)
Zn2 O3 1.923(3)
Zn2 N5 2.023(3)
Zn2 N2 2.029(3)
Zn3 O1 1.908(2)
Zn3 O3 1.930(3)
Zn3 N6 2.024(3)
Zn3 N3 2.029(3)
Si1 C7 1.838(4)
Si1 C6 1.853(4)
Si1 C22 1.880(3)
Si1 C2 1.891(3)
Si2 C14 1.853(3)
Si2 C13 1.855(4)
Si2 C24 1.882(4)
Si2 C9 1.891(3)
Si3 C20 1.844(3)
Si3 C21 1.857(4)
Si3 C26 1.879(4)
Si3 C16 1.886(3)
Si4 C33 1.841(5)
Si4 C34 1.868(5)
Si4 C49 1.872(4)
Si4 C29 1.877(4)
Si5 C40 1.854(4)
Si5 C41 1.860(5)
Si5 C51 1.869(4)
Si5 C36 1.887(4)
Si6 C48 1.845(4)
Si6 C47 1.862(4)
Si6 C53 1.868(3)
Si6 C43 1.881(3)
Cl1 O6 1.320(5)
Cl1 O5 1.355(5)
Cl1 O7 1.399(3)
Cl1 O4 1.425(4)
Cl2 O10 1.337(4)
Cl2 O9 1.391(4)
Cl2 O11 1.422(4)
Cl2 O8 1.424(4)
O1 H1 0.9500
O2 H2 0.9500
O3 H3 0.9500
Cl3 O15 1.365(3)
Cl3 O14 1.389(3)
Cl3 O12 1.4068(14)
Cl3 O13 1.515(5)
Cl3' O15' 1.3309(15)
Cl3' O12' 1.3320(14)
Cl3' O14' 1.453(2)
Cl3' O13' 1.502(4)
O16 H16A 0.8500
O16 H16B 0.8501
O17 H17B 0.8400
O17 H17C 0.9799
N1 C5 1.347(4)
N1 C1 1.352(4)
N2 C12 1.334(5)
N2 C8 1.340(4)
N3 C19 1.329(5)
N3 C15 1.341(4)
N4 C28 1.330(4)
N4 C32 1.339(5)
N5 C35 1.337(5)
N5 C39 1.345(6)
N6 C46 1.340(5)
N6 C42 1.355(4)
N7 C55 1.182(9)
N8 C57 1.132(6)
N9 C59 1.280(8)
N10 C61 1.1061(19)
C1 C2 1.372(5)
C1 H1A 0.9500
C2 C3 1.399(5)
C3 C4 1.376(5)
C3 H3A 0.9500
C4 C5 1.379(5)
C4 H4A 0.9500
C5 H5A 0.9500
C6 H6A 0.9800
C6 H6B 0.9800
C6 H6C 0.9800
C7 H7A 0.9800
C7 H7B 0.9800
C7 H7C 0.9800
C8 C9 1.396(4)
C8 H8A 0.9500
C9 C10 1.385(5)
C10 C11 1.378(5)
C10 H10A 0.9500
C11 C12 1.370(6)
C11 H11A 0.9500
C12 H12A 0.9500
C13 H13A 0.9800
C13 H13B 0.9800
C13 H13C 0.9800
C14 H14A 0.9800
C14 H14B 0.9800
C14 H14C 0.9800
C15 C16 1.381(4)
C15 H15A 0.9500
C16 C17 1.393(5)
C17 C18 1.368(5)
C17 H17A 0.9500
C18 C19 1.372(5)
C18 H18A 0.9500
C19 H19A 0.9500
C20 H20A 0.9800
C20 H20B 0.9800
C20 H20C 0.9800
C21 H21A 0.9800
C21 H21B 0.9800
C21 H21C 0.9800
C22 C23 1.386(5)
C22 C27 1.396(5)
C23 C24 1.402(5)
C23 H23A 0.9500
C24 C25 1.388(5)
C25 C26 1.392(5)
C25 H25A 0.9500
C26 C27 1.406(4)
C27 H27A 0.9500
C28 C29 1.383(5)
C28 H28A 0.9500
C29 C30 1.396(5)
C30 C31 1.374(6)
C30 H30A 0.9500
C31 C32 1.381(5)
C31 H31A 0.9500
C32 H32A 0.9500
C33 H33A 0.9800
C33 H33B 0.9800
C33 H33C 0.9800
C34 H34A 0.9800
C34 H34B 0.9800
C34 H34C 0.9800
C35 C36 1.394(5)
C35 H35A 0.9500
C36 C37 1.386(6)
C37 C38 1.378(6)
C37 H37A 0.9500
C38 C39 1.363(6)
C38 H38A 0.9500
C39 H39A 0.9500
C40 H40A 0.9800
C40 H40B 0.9800
C40 H40C 0.9800
C41 H41A 0.9800
C41 H41B 0.9800
C41 H41C 0.9800
C42 C43 1.385(4)
C42 H42A 0.9500
C43 C44 1.399(5)
C44 C45 1.382(5)
C44 H44A 0.9500
C45 C46 1.359(5)
C45 H45A 0.9500
C46 H46A 0.9500
C47 H47A 0.9800
C47 H47B 0.9800
C47 H47C 0.9800
C48 H48A 0.9800
C48 H48B 0.9800
C48 H48C 0.9800
C49 C50 1.400(5)
C49 C54 1.402(5)
C50 C51 1.392(5)
C50 H50A 0.9500
C51 C52 1.390(5)
C52 C53 1.402(5)
C52 H52A 0.9500
C53 C54 1.388(4)
C54 H54A 0.9500
C55 C56 1.407(9)
C56 H56A 0.9800
C56 H56B 0.9800
C56 H56C 0.9800
C57 C58 1.426(8)
C58 H58A 0.9800
C58 H58B 0.9800
C58 H58C 0.9800
C59 C60 1.398(3)
C60 H60A 0.9800
C60 H60B 0.9800
C60 H60C 0.9800
C61 C62 1.4029(14)
C62 H62A 0.9800
C62 H62B 0.9800
C62 H62C 0.9800
